data_7125274
loop_
_publ_author_name
'Qiao, Bo'
'Liu, Yun'
'Lee, Semin'
'Pink, Maren'
'Flood, Amar H.'

_publ_section_title
;
 A high-yield synthesis and acid-base response of phosphate-templated
 [3]rotaxanes.
;
_journal_issue 94
_journal_name_full 'Chemical communications (Cambridge, England)'
_journal_page_first 13675
_journal_page_last 13678
_journal_paper_doi 10.1039/c6cc08113d
_journal_volume 52
_journal_year 2016
_chemical_formula_sum 'C130 H130 N10'
_chemical_formula_weight 1832.43
_chemical_name_systematic PC3-pseudorotaxane-SQUEEZE
_space_group_crystal_system cubic
_space_group_IT_number 212
_space_group_name_Hall 'P 4acd 2ab 3'
_space_group_name_H-M_alt 'P 43 3 2'
_atom_sites_solution_hydrogens geom
_audit_creation_method SHELXL-2014/7
_audit_update_record
;
2016-10-07 deposited with the CCDC.
2016-10-24 downloaded from the CCDC.
;
_cell_angle_alpha 90
_cell_angle_beta 90
_cell_angle_gamma 90
_cell_formula_units_Z 12
_cell_length_a 36.9585(19)
_cell_length_b 36.9585(19)
_cell_length_c 36.9585(19)
_cell_measurement_reflns_used 9767
_cell_measurement_temperature 230(2)
_cell_measurement_theta_max 24.08
_cell_measurement_theta_min 2.27
_cell_volume 50483(4)
_computing_cell_refinement 'APEX II v2014.11-0 (Bruker, 2014)'
_computing_data_collection 'APEX II v2014.11-0 (Bruker, 2014)'
_computing_data_reduction 'APEX II v2014.11-0 (Bruker, 2014)'
_computing_molecular_graphics 'SHELXTL (Bruker, 2013)'
_computing_publication_material 'SHELXTL (Bruker, 2013)'
_computing_structure_refinement 'SHELXL-2014/7 (Sheldrick, 2014)'
_computing_structure_solution 'SHELX (Bruker, 2014)'
_diffrn_ambient_temperature 230(2)
_diffrn_detector 'CCD area detector'
_diffrn_detector_area_resol_mean 83.33
_diffrn_detector_type 'Bruker APEXII'
_diffrn_measured_fraction_theta_full 1.000
_diffrn_measured_fraction_theta_max 0.999
_diffrn_measurement_details '0.50 degree frames measured for 60 seconds each'
_diffrn_measurement_device 'APEX Kappa Duo'
_diffrn_measurement_device_type Kappa
_diffrn_measurement_method 'omega and phi scans'
_diffrn_radiation_monochromator graphite
_diffrn_radiation_type MoK\a
_diffrn_radiation_wavelength 0.71073
_diffrn_reflns_av_R_equivalents 0.2119
_diffrn_reflns_av_unetI/netI 0.0618
_diffrn_reflns_Laue_measured_fraction_full 1.000
_diffrn_reflns_Laue_measured_fraction_max 0.999
_diffrn_reflns_limit_h_max 44
_diffrn_reflns_limit_h_min -43
_diffrn_reflns_limit_k_max 39
_diffrn_reflns_limit_k_min -43
_diffrn_reflns_limit_l_max 26
_diffrn_reflns_limit_l_min -44
_diffrn_reflns_number 326554
_diffrn_reflns_point_group_measured_fraction_full 1.000
_diffrn_reflns_point_group_measured_fraction_max 0.999
_diffrn_reflns_theta_full 25.056
_diffrn_reflns_theta_max 25.056
_diffrn_reflns_theta_min 1.232
_diffrn_source 'sealed tube'
_exptl_absorpt_coefficient_mu 0.042
_exptl_absorpt_correction_T_max 0.7452
_exptl_absorpt_correction_T_min 0.5420
_exptl_absorpt_correction_type multi-scan
_exptl_absorpt_process_details 'SADABS, G. Sheldrick; 2016'
_exptl_crystal_colour colorless
_exptl_crystal_density_diffrn 0.723
_exptl_crystal_description block
_exptl_crystal_F_000 11760
_exptl_crystal_size_max 0.310
_exptl_crystal_size_mid 0.250
_exptl_crystal_size_min 0.250
_refine_diff_density_max 0.292
_refine_diff_density_min -0.292
_refine_diff_density_rms 0.060
_refine_ls_abs_structure_details
;
 Flack x determined using 2474 quotients [(I+)-(I-)]/[(I+)+(I-)]
 (Parsons, Flack and Wagner, Acta Cryst. B69 (2013) 249-259).
 PLATON/Squeeze was carried out for poorly defined ion pair and
 possibly solvent. Solvent accessible area per unit cell is 
 21236 Angstr^3 with (42% per unit cell) with electron count of 
 6563 which is consistent with the presence of TBA+ [PO4(C3H3)2]- 
 ion pair.
;
_refine_ls_abs_structure_Flack 0.8(5)
_refine_ls_extinction_method none
_refine_ls_goodness_of_fit_ref 1.587
_refine_ls_hydrogen_treatment constr
_refine_ls_matrix_type full
_refine_ls_number_parameters 722
_refine_ls_number_reflns 14940
_refine_ls_number_restraints 2235
_refine_ls_restrained_S_all 1.536
_refine_ls_R_factor_all 0.1646
_refine_ls_R_factor_gt 0.1118
_refine_ls_shift/su_max 0.000
_refine_ls_shift/su_mean 0.000
_refine_ls_structure_factor_coef Fsqd
_refine_ls_weighting_details 'w=1/[\s^2^(Fo^2^)+(0.1000P)^2^] where P=(Fo^2^+2Fc^2^)/3'
_refine_ls_weighting_scheme calc
_refine_ls_wR_factor_gt 0.2719
_refine_ls_wR_factor_ref 0.2950
_reflns_Friedel_coverage 0.785
_reflns_Friedel_fraction_full 1.000
_reflns_Friedel_fraction_max 1.000
_reflns_number_gt 8451
_reflns_number_total 14940
_reflns_threshold_expression 'I > 2\s(I)'
_cod_data_source_file c6cc08113d2.cif
_cod_data_source_block 16062_sq
_cod_original_cell_volume 50483(8)
_cod_database_code 7125274
_shelx_shelxl_version_number 2014/7
_shelx_space_group_comment
;
The symmetry employed for this shelxl refinement is uniquely defined
by the following loop, which should always be used as a source of
symmetry information in preference to the above space-group names.
They are only intended as comments.
;
_shelx_estimated_absorpt_t_min 0.987
_shelx_estimated_absorpt_t_max 0.990

loop_
_space_group_symop_operation_xyz
'x, y, z'
'-x+1/2, -y, z+1/2'
'-x, y+1/2, -z+1/2'
'x+1/2, -y+1/2, -z'
'z, x, y'
'z+1/2, -x+1/2, -y'
'-z+1/2, -x, y+1/2'
'-z, x+1/2, -y+1/2'
'y, z, x'
'-y, z+1/2, -x+1/2'
'y+1/2, -z+1/2, -x'
'-y+1/2, -z, x+1/2'
'y+1/4, x+3/4, -z+3/4'
'-y+1/4, -x+1/4, -z+1/4'
'y+3/4, -x+3/4, z+1/4'
'-y+3/4, x+1/4, z+3/4'
'x+1/4, z+3/4, -y+3/4'
'-x+3/4, z+1/4, y+3/4'
'-x+1/4, -z+1/4, -y+1/4'
'x+3/4, -z+3/4, y+1/4'
'z+1/4, y+3/4, -x+3/4'
'z+3/4, -y+3/4, x+1/4'
'-z+3/4, y+1/4, x+3/4'
'-z+1/4, -y+1/4, -x+1/4'

loop_
_atom_site_label
_atom_site_type_symbol
_atom_site_fract_x
_atom_site_fract_y
_atom_site_fract_z
_atom_site_U_iso_or_equiv
_atom_site_adp_type
_atom_site_occupancy
_atom_site_site_symmetry_order
_atom_site_calc_flag
_atom_site_refinement_flags_posn
_atom_site_refinement_flags_adp
_atom_site_refinement_flags_occupancy
_atom_site_disorder_assembly
_atom_site_disorder_group
C1 C 0.5688(3) 0.7665(3) 0.4163(3) 0.054(2) Uani 0.503(2) 1 d D U P A 1
H1 H 0.5853 0.7803 0.4027 0.065 Uiso 0.503(2) 1 calc R U P A 1
C2 C 0.5844(4) 0.7425(5) 0.4380(6) 0.053(2) Uani 0.503(2) 1 d D U P A 1
C3 C 0.5700(13) 0.7105(17) 0.452(3) 0.085(5) Uani 0.503(2) 1 d D U P A 1
N1 N 0.5489(4) 0.6859(4) 0.4577(6) 0.108(4) Uani 0.503(2) 1 d D U P A 1
C4 C 0.5304(2) 0.7759(2) 0.4092(2) 0.046(2) Uani 0.503(2) 1 d DG U P A 1
C5 C 0.5243(2) 0.8005(2) 0.3814(2) 0.045(2) Uani 0.503(2) 1 d DG U P A 1
H5 H 0.5439 0.8119 0.3700 0.054 Uiso 0.503(2) 1 calc R U P A 1
C6 C 0.4891(2) 0.8082(3) 0.3705(3) 0.051(2) Uani 0.503(2) 1 d DG U P A 1
C7 C 0.46007(18) 0.7913(4) 0.3874(4) 0.067(3) Uani 0.503(2) 1 d DG U P A 1
H7 H 0.4363 0.7965 0.3800 0.080 Uiso 0.503(2) 1 calc R U P A 1
C8 C 0.4662(2) 0.7667(4) 0.4152(5) 0.072(3) Uani 0.503(2) 1 d DG U P A 1
C9 C 0.5013(3) 0.7590(3) 0.4261(3) 0.062(3) Uani 0.503(2) 1 d DG U P A 1
H9 H 0.5055 0.7424 0.4449 0.074 Uiso 0.503(2) 1 calc R U P A 1
C10 C 0.4373(7) 0.7442(6) 0.4369(6) 0.088(2) Uani 0.503(2) 1 d D U P A 1
C11 C 0.4128(5) 0.7736(5) 0.4502(6) 0.107(4) Uani 0.503(2) 1 d D U P A 1
H11A H 0.4253 0.7881 0.4681 0.161 Uiso 0.503(2) 1 calc R U P A 1
H11B H 0.4057 0.7889 0.4300 0.161 Uiso 0.503(2) 1 calc R U P A 1
H11C H 0.3914 0.7630 0.4610 0.161 Uiso 0.503(2) 1 calc R U P A 1
C12 C 0.4452(5) 0.7201(6) 0.4687(5) 0.118(4) Uani 0.503(2) 1 d D U P A 1
H12A H 0.4611 0.7006 0.4612 0.176 Uiso 0.503(2) 1 calc R U P A 1
H12B H 0.4568 0.7341 0.4876 0.176 Uiso 0.503(2) 1 calc R U P A 1
H12C H 0.4227 0.7100 0.4778 0.176 Uiso 0.503(2) 1 calc R U P A 1
C13 C 0.4186(5) 0.7214(5) 0.4091(5) 0.113(4) Uani 0.503(2) 1 d D U P A 1
H13A H 0.4348 0.7026 0.4008 0.169 Uiso 0.503(2) 1 calc R U P A 1
H13B H 0.3972 0.7105 0.4197 0.169 Uiso 0.503(2) 1 calc R U P A 1
H13C H 0.4115 0.7364 0.3887 0.169 Uiso 0.503(2) 1 calc R U P A 1
C14 C 0.5053(3) 0.8597(3) 0.3303(3) 0.0511(19) Uani 0.503(2) 1 d D U P A 1
H14 H 0.5273 0.8591 0.3429 0.061 Uiso 0.503(2) 1 calc R U P A 1
C15 C 0.4813(4) 0.8343(5) 0.3423(5) 0.052(2) Uani 0.503(2) 1 d D U P A 1
C16 C 0.4457(9) 0.8277(17) 0.3318(18) 0.085(4) Uani 0.503(2) 1 d D U P A 1
N2 N 0.4171(6) 0.8306(10) 0.3152(9) 0.156(6) Uani 0.503(2) 1 d D U P A 1
C17 C 0.5044(2) 0.8878(2) 0.3020(2) 0.050(2) Uani 0.503(2) 1 d DG U P A 1
C18 C 0.5379(2) 0.8976(3) 0.2880(2) 0.051(2) Uani 0.503(2) 1 d DG U P A 1
H18 H 0.5592 0.8874 0.2976 0.062 Uiso 0.503(2) 1 calc R U P A 1
C19 C 0.5400(2) 0.9224(3) 0.2599(2) 0.058(2) Uani 0.503(2) 1 d DG U P A 1
C20 C 0.5086(3) 0.9375(3) 0.2457(3) 0.058(3) Uani 0.503(2) 1 d DG U P A 1
H20 H 0.5100 0.9543 0.2267 0.070 Uiso 0.503(2) 1 calc R U P A 1
C21 C 0.4751(2) 0.9278(4) 0.2597(3) 0.063(3) Uani 0.503(2) 1 d DG U P A 1
C22 C 0.47299(19) 0.9029(3) 0.2879(3) 0.056(3) Uani 0.503(2) 1 d DG U P A 1
H22 H 0.4503 0.8963 0.2973 0.068 Uiso 0.503(2) 1 calc R U P A 1
C23 C 0.4370(8) 0.9420(6) 0.2449(6) 0.077(2) Uani 0.503(2) 1 d D U P A 1
C24 C 0.4459(7) 0.9761(5) 0.2234(5) 0.091(4) Uani 0.503(2) 1 d D U P A 1
H24A H 0.4643 0.9706 0.2055 0.137 Uiso 0.503(2) 1 calc R U P A 1
H24B H 0.4243 0.9847 0.2113 0.137 Uiso 0.503(2) 1 calc R U P A 1
H24C H 0.4548 0.9947 0.2397 0.137 Uiso 0.503(2) 1 calc R U P A 1
C25 C 0.4215(7) 0.9124(6) 0.2200(6) 0.085(5) Uani 0.503(2) 1 d D U P A 1
H25A H 0.4398 0.9049 0.2028 0.127 Uiso 0.503(2) 1 calc R U P A 1
H25B H 0.4141 0.8918 0.2344 0.127 Uiso 0.503(2) 1 calc R U P A 1
H25C H 0.4007 0.9219 0.2071 0.127 Uiso 0.503(2) 1 calc R U P A 1
C26 C 0.4085(6) 0.9534(5) 0.2715(5) 0.072(4) Uani 0.503(2) 1 d D U P A 1
H26A H 0.4015 0.9329 0.2862 0.109 Uiso 0.503(2) 1 calc R U P A 1
H26B H 0.4181 0.9724 0.2869 0.109 Uiso 0.503(2) 1 calc R U P A 1
H26C H 0.3876 0.9625 0.2585 0.109 Uiso 0.503(2) 1 calc R U P A 1
C27 C 0.6061(3) 0.9288(3) 0.2611(3) 0.056(2) Uani 0.503(2) 1 d D U P A 1
H27 H 0.6050 0.9178 0.2840 0.068 Uiso 0.503(2) 1 calc R U P A 1
C28 C 0.5735(4) 0.9340(6) 0.2456(5) 0.064(3) Uani 0.503(2) 1 d D U P A 1
C29 C 0.5636(9) 0.9512(13) 0.2135(7) 0.101(8) Uani 0.503(2) 1 d D U P A 1
N3 N 0.5497(5) 0.9575(7) 0.1847(5) 0.125(5) Uani 0.503(2) 1 d D U P A 1
C30 C 0.64308(19) 0.9369(3) 0.2489(3) 0.066(3) Uani 0.503(2) 1 d DG U P A 1
C31 C 0.6694(2) 0.9171(3) 0.2670(3) 0.074(3) Uani 0.503(2) 1 d DG U P A 1
H31 H 0.6626 0.8996 0.2842 0.089 Uiso 0.503(2) 1 calc R U P A 1
C32 C 0.7058(2) 0.9231(3) 0.2597(3) 0.055(2) Uani 0.503(2) 1 d DG U P A 1
C33 C 0.7159(2) 0.9489(4) 0.2343(4) 0.067(3) Uani 0.503(2) 1 d DG U P A 1
H33 H 0.7405 0.9529 0.2294 0.080 Uiso 0.503(2) 1 calc R U P A 1
C34 C 0.6896(3) 0.9687(5) 0.2162(4) 0.075(3) Uani 0.503(2) 1 d DG U P A 1
C35 C 0.6532(2) 0.9628(4) 0.2235(4) 0.077(3) Uani 0.503(2) 1 d DG U P A 1
H35 H 0.6354 0.9762 0.2112 0.092 Uiso 0.503(2) 1 calc R U P A 1
C36 C 0.7011(5) 1.0000(6) 0.1895(5) 0.088(4) Uani 0.503(2) 1 d D U P A 1
C37 C 0.6811(5) 1.0347(6) 0.1912(7) 0.110(6) Uani 0.503(2) 1 d D U P A 1
H37A H 0.6810 1.0435 0.2159 0.165 Uiso 0.503(2) 1 calc R U P A 1
H37B H 0.6929 1.0524 0.1757 0.165 Uiso 0.503(2) 1 calc R U P A 1
H37C H 0.6565 1.0311 0.1830 0.165 Uiso 0.503(2) 1 calc R U P A 1
C38 C 0.7408(5) 1.0106(8) 0.1972(6) 0.124(5) Uani 0.503(2) 1 d D U P A 1
H38A H 0.7559 0.9891 0.1966 0.187 Uiso 0.503(2) 1 calc R U P A 1
H38B H 0.7490 1.0276 0.1790 0.187 Uiso 0.503(2) 1 calc R U P A 1
H38C H 0.7424 1.0217 0.2209 0.187 Uiso 0.503(2) 1 calc R U P A 1
C39 C 0.7026(6) 0.9846(6) 0.1524(5) 0.107(5) Uani 0.503(2) 1 d D U P A 1
H39A H 0.7159 0.9619 0.1529 0.160 Uiso 0.503(2) 1 calc R U P A 1
H39B H 0.6782 0.9802 0.1437 0.160 Uiso 0.503(2) 1 calc R U P A 1
H39C H 0.7147 1.0015 0.1364 0.160 Uiso 0.503(2) 1 calc R U P A 1
C40 C 0.7318(3) 0.8835(3) 0.3076(3) 0.057(2) Uani 0.503(2) 1 d D U P A 1
H40 H 0.7093 0.8859 0.3192 0.069 Uiso 0.503(2) 1 calc R U P A 1
C41 C 0.7343(4) 0.9037(5) 0.2774(4) 0.054(2) Uani 0.503(2) 1 d D U P A 1
C42 C 0.7643(5) 0.9086(13) 0.2545(7) 0.060(5) Uani 0.503(2) 1 d D U P A 1
N4 N 0.7864(4) 0.9208(6) 0.2352(5) 0.085(4) Uani 0.503(2) 1 d D U P A 1
C43 C 0.7563(2) 0.8587(2) 0.3265(2) 0.055(2) Uani 0.503(2) 1 d DG U P A 1
C44 C 0.73968(17) 0.8336(2) 0.3490(2) 0.053(2) Uani 0.503(2) 1 d DG U P A 1
H44 H 0.7143 0.8321 0.3498 0.064 Uiso 0.503(2) 1 calc R U P A 1
C45 C 0.7606(2) 0.8107(2) 0.3702(2) 0.044(2) Uani 0.503(2) 1 d DG U P A 1
C46 C 0.7981(2) 0.8130(3) 0.3690(3) 0.061(3) Uani 0.503(2) 1 d DG U P A 1
H46 H 0.8123 0.7975 0.3834 0.073 Uiso 0.503(2) 1 calc R U P A 1
C47 C 0.81472(17) 0.8381(4) 0.3465(4) 0.072(3) Uani 0.503(2) 1 d DG U P A 1
C48 C 0.7938(2) 0.8610(3) 0.3252(3) 0.064(3) Uani 0.503(2) 1 d DG U P A 1
H48 H 0.8050 0.8780 0.3100 0.077 Uiso 0.503(2) 1 calc R U P A 1
C49 C 0.8551(10) 0.8403(6) 0.3417(6) 0.109(3) Uani 0.503(2) 1 d D U P A 1
C50 C 0.8701(9) 0.8268(7) 0.3786(6) 0.120(6) Uani 0.503(2) 1 d D U P A 1
H50A H 0.8963 0.8273 0.3780 0.180 Uiso 0.503(2) 1 calc R U P A 1
H50B H 0.8615 0.8425 0.3978 0.180 Uiso 0.503(2) 1 calc R U P A 1
H50C H 0.8619 0.8023 0.3829 0.180 Uiso 0.503(2) 1 calc R U P A 1
C51 C 0.8681(6) 0.8796(6) 0.3367(6) 0.117(5) Uani 0.503(2) 1 d D U P A 1
H51A H 0.8942 0.8799 0.3337 0.175 Uiso 0.503(2) 1 calc R U P A 1
H51B H 0.8568 0.8899 0.3154 0.175 Uiso 0.503(2) 1 calc R U P A 1
H51C H 0.8616 0.8938 0.3578 0.175 Uiso 0.503(2) 1 calc R U P A 1
C52 C 0.8674(6) 0.8162(6) 0.3094(5) 0.110(5) Uani 0.503(2) 1 d D U P A 1
H52A H 0.8935 0.8179 0.3067 0.166 Uiso 0.503(2) 1 calc R U P A 1
H52B H 0.8607 0.7913 0.3139 0.166 Uiso 0.503(2) 1 calc R U P A 1
H52C H 0.8558 0.8245 0.2874 0.166 Uiso 0.503(2) 1 calc R U P A 1
C53 C 0.7070(3) 0.7856(4) 0.4055(3) 0.067(2) Uani 0.503(2) 1 d D U P A 1
H53 H 0.6944 0.8050 0.3950 0.080 Uiso 0.503(2) 1 calc R U P A 1
C54 C 0.7422(4) 0.7841(5) 0.3966(6) 0.055(2) Uani 0.503(2) 1 d D U P A 1
C55 C 0.7648(8) 0.7536(8) 0.3994(10) 0.080(7) Uani 0.503(2) 1 d D U P A 1
N5 N 0.7822(5) 0.7294(6) 0.4137(6) 0.115(5) Uani 0.503(2) 1 d D U P A 1
C56 C 0.68460(19) 0.7619(2) 0.4288(2) 0.0404(19) Uani 0.503(2) 1 d DG U P A 1
C57 C 0.6475(2) 0.7626(2) 0.4228(2) 0.048(2) Uani 0.503(2) 1 d DG U P A 1
H57 H 0.6375 0.7793 0.4065 0.057 Uiso 0.503(2) 1 calc R U P A 1
C58 C 0.62508(18) 0.7385(2) 0.4411(2) 0.044(2) Uani 0.503(2) 1 d DG U P A 1
C59 C 0.6398(2) 0.7138(3) 0.4653(3) 0.052(3) Uani 0.503(2) 1 d DG U P A 1
H59 H 0.6247 0.6975 0.4776 0.062 Uiso 0.503(2) 1 calc R U P A 1
C60 C 0.6770(3) 0.7131(3) 0.4712(4) 0.059(2) Uani 0.503(2) 1 d DG U P A 1
C61 C 0.69934(18) 0.7372(3) 0.4530(3) 0.049(2) Uani 0.503(2) 1 d DG U P A 1
H61 H 0.7245 0.7368 0.4570 0.059 Uiso 0.503(2) 1 calc R U P A 1
C62 C 0.6975(5) 0.6871(6) 0.4972(6) 0.075(2) Uani 0.503(2) 1 d D U P A 1
C63 C 0.7232(5) 0.7060(5) 0.5222(5) 0.095(4) Uani 0.503(2) 1 d D U P A 1
H63A H 0.7104 0.7246 0.5355 0.142 Uiso 0.503(2) 1 calc R U P A 1
H63B H 0.7335 0.6887 0.5390 0.142 Uiso 0.503(2) 1 calc R U P A 1
H63C H 0.7425 0.7171 0.5082 0.142 Uiso 0.503(2) 1 calc R U P A 1
C64 C 0.6668(5) 0.6718(5) 0.5193(4) 0.097(4) Uani 0.503(2) 1 d D U P A 1
H64A H 0.6546 0.6912 0.5320 0.146 Uiso 0.503(2) 1 calc R U P A 1
H64B H 0.6498 0.6596 0.5034 0.146 Uiso 0.503(2) 1 calc R U P A 1
H64C H 0.6763 0.6546 0.5367 0.146 Uiso 0.503(2) 1 calc R U P A 1
C65 C 0.7176(5) 0.6586(4) 0.4769(4) 0.090(3) Uani 0.503(2) 1 d D U P A 1
H65A H 0.7011 0.6462 0.4607 0.135 Uiso 0.503(2) 1 calc R U P A 1
H65B H 0.7369 0.6698 0.4630 0.135 Uiso 0.503(2) 1 calc R U P A 1
H65C H 0.7278 0.6414 0.4939 0.135 Uiso 0.503(2) 1 calc R U P A 1
C1D C 0.6063(3) 0.7618(3) 0.4277(3) 0.054(2) Uani 0.497(2) 1 d D U P A 2
H1D H 0.6046 0.7840 0.4154 0.065 Uiso 0.497(2) 1 calc R U P A 2
C2D C 0.5744(4) 0.7448(5) 0.4318(6) 0.053(2) Uani 0.497(2) 1 d D U P A 2
C3D C 0.5668(14) 0.7112(17) 0.448(3) 0.085(5) Uani 0.497(2) 1 d D U P A 2
N1D N 0.5703(5) 0.6823(4) 0.4636(6) 0.108(4) Uani 0.497(2) 1 d D U P A 2
C58D C 0.64268(17) 0.7522(2) 0.4385(2) 0.044(2) Uani 0.497(2) 1 d DG U P A 2
C57D C 0.6698(2) 0.7696(2) 0.4191(2) 0.048(2) Uani 0.497(2) 1 d DG U P A 2
H57D H 0.6638 0.7871 0.4017 0.057 Uiso 0.497(2) 1 calc R U P A 2
C56D C 0.70588(19) 0.7609(2) 0.4253(2) 0.0404(19) Uani 0.497(2) 1 d DG U P A 2
C61D C 0.71481(19) 0.7349(3) 0.4510(3) 0.049(2) Uani 0.497(2) 1 d DG U P A 2
H61D H 0.7392 0.7291 0.4552 0.059 Uiso 0.497(2) 1 calc R U P A 2
C60D C 0.6877(3) 0.7176(3) 0.4704(4) 0.059(2) Uani 0.497(2) 1 d DG U P A 2
C59D C 0.6516(2) 0.7262(3) 0.4642(3) 0.052(3) Uani 0.497(2) 1 d DG U P A 2
H59D H 0.6333 0.7145 0.4774 0.062 Uiso 0.497(2) 1 calc R U P A 2
C62D C 0.6946(5) 0.6848(6) 0.5013(6) 0.075(2) Uani 0.497(2) 1 d D U P A 2
C63D C 0.7346(4) 0.6889(5) 0.5072(5) 0.095(4) Uani 0.497(2) 1 d D U P A 2
H63D H 0.7394 0.7123 0.5182 0.142 Uiso 0.497(2) 1 calc R U P A 2
H63E H 0.7431 0.6698 0.5230 0.142 Uiso 0.497(2) 1 calc R U P A 2
H63F H 0.7470 0.6874 0.4841 0.142 Uiso 0.497(2) 1 calc R U P A 2
C64D C 0.6718(5) 0.6903(5) 0.5355(4) 0.097(4) Uani 0.497(2) 1 d D U P A 2
H64D H 0.6464 0.6872 0.5297 0.146 Uiso 0.497(2) 1 calc R U P A 2
H64E H 0.6788 0.6726 0.5536 0.146 Uiso 0.497(2) 1 calc R U P A 2
H64F H 0.6758 0.7145 0.5449 0.146 Uiso 0.497(2) 1 calc R U P A 2
C65D C 0.6868(5) 0.6487(4) 0.4842(4) 0.090(3) Uani 0.497(2) 1 d D U P A 2
H65D H 0.6609 0.6462 0.4805 0.135 Uiso 0.497(2) 1 calc R U P A 2
H65E H 0.6991 0.6471 0.4611 0.135 Uiso 0.497(2) 1 calc R U P A 2
H65F H 0.6952 0.6295 0.5000 0.135 Uiso 0.497(2) 1 calc R U P A 2
C53D C 0.7298(3) 0.8078(3) 0.3825(3) 0.067(2) Uani 0.497(2) 1 d D U P A 2
H53D H 0.7056 0.8156 0.3823 0.080 Uiso 0.497(2) 1 calc R U P A 2
C54D C 0.7354(4) 0.7791(5) 0.4033(6) 0.055(2) Uani 0.497(2) 1 d D U P A 2
C55D C 0.7680(8) 0.7609(9) 0.4081(10) 0.080(7) Uani 0.497(2) 1 d D U P A 2
N5D N 0.7946(5) 0.7422(6) 0.4017(6) 0.115(5) Uani 0.497(2) 1 d D U P A 2
C45D C 0.7539(2) 0.8300(2) 0.3595(2) 0.044(2) Uani 0.497(2) 1 d DG U P A 2
C44D C 0.73751(17) 0.8534(3) 0.3351(2) 0.053(2) Uani 0.497(2) 1 d DG U P A 2
H44D H 0.7122 0.8553 0.3343 0.064 Uiso 0.497(2) 1 calc R U P A 2
C43D C 0.7586(2) 0.8741(3) 0.3118(2) 0.055(2) Uani 0.497(2) 1 d DG U P A 2
C48D C 0.7961(2) 0.8714(4) 0.3129(4) 0.064(3) Uani 0.497(2) 1 d DG U P A 2
H48D H 0.8103 0.8853 0.2971 0.077 Uiso 0.497(2) 1 calc R U P A 2
C47D C 0.81250(17) 0.8480(4) 0.3373(4) 0.072(3) Uani 0.497(2) 1 d DG U P A 2
C46D C 0.7914(2) 0.8273(3) 0.3606(3) 0.061(3) Uani 0.497(2) 1 d DG U P A 2
H46D H 0.8025 0.8115 0.3772 0.073 Uiso 0.497(2) 1 calc R U P A 2
C49D C 0.8559(10) 0.8407(6) 0.3416(6) 0.109(3) Uani 0.497(2) 1 d D U P A 2
C50D C 0.8703(9) 0.8454(7) 0.3807(6) 0.120(6) Uani 0.497(2) 1 d D U P A 2
H50D H 0.8602 0.8267 0.3961 0.180 Uiso 0.497(2) 1 calc R U P A 2
H50E H 0.8965 0.8436 0.3807 0.180 Uiso 0.497(2) 1 calc R U P A 2
H50F H 0.8632 0.8690 0.3899 0.180 Uiso 0.497(2) 1 calc R U P A 2
C51D C 0.8722(5) 0.8707(6) 0.3173(6) 0.117(5) Uani 0.497(2) 1 d D U P A 2
H51D H 0.8633 0.8678 0.2928 0.175 Uiso 0.497(2) 1 calc R U P A 2
H51E H 0.8651 0.8942 0.3265 0.175 Uiso 0.497(2) 1 calc R U P A 2
H51F H 0.8983 0.8688 0.3174 0.175 Uiso 0.497(2) 1 calc R U P A 2
C52D C 0.8636(6) 0.8022(5) 0.3258(5) 0.110(5) Uani 0.497(2) 1 d D U P A 2
H52D H 0.8532 0.7840 0.3416 0.166 Uiso 0.497(2) 1 calc R U P A 2
H52E H 0.8529 0.8003 0.3019 0.166 Uiso 0.497(2) 1 calc R U P A 2
H52F H 0.8896 0.7985 0.3241 0.166 Uiso 0.497(2) 1 calc R U P A 2
C40D C 0.7085(3) 0.9040(3) 0.2830(3) 0.057(2) Uani 0.497(2) 1 d D U P A 2
H40D H 0.6949 0.8946 0.3023 0.069 Uiso 0.497(2) 1 calc R U P A 2
C41D C 0.7438(3) 0.8947(5) 0.2850(5) 0.054(2) Uani 0.497(2) 1 d D U P A 2
C42D C 0.7728(5) 0.9078(13) 0.2630(8) 0.060(5) Uani 0.497(2) 1 d D U P A 2
N4D N 0.8005(4) 0.9143(6) 0.2486(5) 0.085(4) Uani 0.497(2) 1 d D U P A 2
C32D C 0.6857(2) 0.9258(3) 0.2575(3) 0.055(2) Uani 0.497(2) 1 d DG U P A 2
C31D C 0.6485(2) 0.9212(3) 0.2604(3) 0.074(3) Uani 0.497(2) 1 d DG U P A 2
H31D H 0.6390 0.9044 0.2770 0.089 Uiso 0.497(2) 1 calc R U P A 2
C30D C 0.62536(19) 0.9413(3) 0.2387(3) 0.066(3) Uani 0.497(2) 1 d DG U P A 2
C35D C 0.6394(3) 0.9662(4) 0.2142(4) 0.077(3) Uani 0.497(2) 1 d DG U P A 2
H35D H 0.6237 0.9798 0.1995 0.092 Uiso 0.497(2) 1 calc R U P A 2
C34D C 0.6766(3) 0.9708(5) 0.2113(5) 0.075(3) Uani 0.497(2) 1 d DG U P A 2
C33D C 0.6998(2) 0.9506(4) 0.2330(4) 0.067(3) Uani 0.497(2) 1 d DG U P A 2
H33D H 0.7250 0.9537 0.2311 0.080 Uiso 0.497(2) 1 calc R U P A 2
C36D C 0.6877(5) 0.9955(6) 0.1818(6) 0.088(4) Uani 0.497(2) 1 d D U P A 2
C37D C 0.6641(6) 1.0281(6) 0.1807(8) 0.110(6) Uani 0.497(2) 1 d D U P A 2
H37D H 0.6671 1.0419 0.2029 0.165 Uiso 0.497(2) 1 calc R U P A 2
H37E H 0.6707 1.0431 0.1602 0.165 Uiso 0.497(2) 1 calc R U P A 2
H37F H 0.6390 1.0207 0.1783 0.165 Uiso 0.497(2) 1 calc R U P A 2
C38D C 0.7267(5) 1.0069(8) 0.1827(6) 0.124(5) Uani 0.497(2) 1 d D U P A 2
H38D H 0.7318 1.0188 0.2055 0.187 Uiso 0.497(2) 1 calc R U P A 2
H38E H 0.7420 0.9858 0.1802 0.187 Uiso 0.497(2) 1 calc R U P A 2
H38F H 0.7314 1.0235 0.1629 0.187 Uiso 0.497(2) 1 calc R U P A 2
C39D C 0.6805(5) 0.9775(6) 0.1468(5) 0.107(5) Uani 0.497(2) 1 d D U P A 2
H39D H 0.6876 0.9933 0.1271 0.160 Uiso 0.497(2) 1 calc R U P A 2
H39E H 0.6942 0.9551 0.1455 0.160 Uiso 0.497(2) 1 calc R U P A 2
H39F H 0.6548 0.9721 0.1449 0.160 Uiso 0.497(2) 1 calc R U P A 2
C27D C 0.5683(3) 0.9205(3) 0.2700(3) 0.056(2) Uani 0.497(2) 1 d D U P A 2
H27D H 0.5833 0.9153 0.2899 0.068 Uiso 0.497(2) 1 calc R U P A 2
C28D C 0.5861(4) 0.9339(6) 0.2411(4) 0.064(3) Uani 0.497(2) 1 d D U P A 2
C29D C 0.5724(10) 0.9451(13) 0.2076(8) 0.101(8) Uani 0.497(2) 1 d D U P A 2
N3D N 0.5693(5) 0.9660(7) 0.1831(6) 0.125(5) Uani 0.497(2) 1 d D U P A 2
C19D C 0.52980(19) 0.9126(3) 0.2761(3) 0.058(2) Uani 0.497(2) 1 d DG U P A 2
C18D C 0.52361(19) 0.8840(2) 0.2996(2) 0.051(2) Uani 0.497(2) 1 d DG U P A 2
H18D H 0.5432 0.8721 0.3106 0.062 Uiso 0.497(2) 1 calc R U P A 2
C17D C 0.4884(2) 0.8729(2) 0.3070(2) 0.050(2) Uani 0.497(2) 1 d DG U P A 2
C22D C 0.45942(18) 0.8905(3) 0.2907(3) 0.056(3) Uani 0.497(2) 1 d DG U P A 2
H22D H 0.4356 0.8830 0.2957 0.068 Uiso 0.497(2) 1 calc R U P A 2
C21D C 0.4656(2) 0.9191(4) 0.2671(4) 0.063(3) Uani 0.497(2) 1 d DG U P A 2
C20D C 0.5008(3) 0.9302(3) 0.2598(3) 0.058(3) Uani 0.497(2) 1 d DG U P A 2
H20D H 0.5050 0.9496 0.2439 0.070 Uiso 0.497(2) 1 calc R U P A 2
C23D C 0.4359(8) 0.9404(6) 0.2472(6) 0.077(2) Uani 0.497(2) 1 d D U P A 2
C24D C 0.4408(7) 0.9807(5) 0.2418(5) 0.091(4) Uani 0.497(2) 1 d D U P A 2
H24D H 0.4628 0.9851 0.2281 0.137 Uiso 0.497(2) 1 calc R U P A 2
H24E H 0.4203 0.9903 0.2286 0.137 Uiso 0.497(2) 1 calc R U P A 2
H24F H 0.4426 0.9925 0.2651 0.137 Uiso 0.497(2) 1 calc R U P A 2
C25D C 0.4326(7) 0.9217(6) 0.2100(5) 0.085(5) Uani 0.497(2) 1 d D U P A 2
H25D H 0.4550 0.9247 0.1966 0.127 Uiso 0.497(2) 1 calc R U P A 2
H25E H 0.4279 0.8961 0.2135 0.127 Uiso 0.497(2) 1 calc R U P A 2
H25F H 0.4128 0.9324 0.1965 0.127 Uiso 0.497(2) 1 calc R U P A 2
C26D C 0.4016(6) 0.9361(5) 0.2685(5) 0.072(4) Uani 0.497(2) 1 d D U P A 2
H26D H 0.3971 0.9106 0.2728 0.109 Uiso 0.497(2) 1 calc R U P A 2
H26E H 0.4039 0.9485 0.2915 0.109 Uiso 0.497(2) 1 calc R U P A 2
H26F H 0.3815 0.9463 0.2550 0.109 Uiso 0.497(2) 1 calc R U P A 2
C14D C 0.5057(3) 0.8285(3) 0.3558(3) 0.0511(19) Uani 0.497(2) 1 d D U P A 2
H14D H 0.5295 0.8368 0.3522 0.061 Uiso 0.497(2) 1 calc R U P A 2
C15D C 0.4812(4) 0.8448(5) 0.3346(5) 0.052(2) Uani 0.497(2) 1 d D U P A 2
C16D C 0.4458(9) 0.8346(18) 0.3275(18) 0.085(4) Uani 0.497(2) 1 d D U P A 2
N2D N 0.4168(6) 0.8197(10) 0.3310(9) 0.156(6) Uani 0.497(2) 1 d D U P A 2
C6D C 0.5027(2) 0.8004(3) 0.3832(3) 0.051(2) Uani 0.497(2) 1 d DG U P A 2
C5D C 0.5358(2) 0.7866(2) 0.3946(2) 0.045(2) Uani 0.497(2) 1 d DG U P A 2
H5D H 0.5574 0.7958 0.3850 0.054 Uiso 0.497(2) 1 calc R U P A 2
C4D C 0.5368(2) 0.7590(2) 0.4201(3) 0.046(2) Uani 0.497(2) 1 d DG U P A 2
C9D C 0.5048(3) 0.7452(3) 0.4343(4) 0.062(3) Uani 0.497(2) 1 d DG U P A 2
H9D H 0.5055 0.7266 0.4515 0.074 Uiso 0.497(2) 1 calc R U P A 2
C8D C 0.4718(2) 0.7591(4) 0.4229(5) 0.072(3) Uani 0.497(2) 1 d DG U P A 2
C7D C 0.4707(2) 0.7867(4) 0.3974(4) 0.067(3) Uani 0.497(2) 1 d DG U P A 2
H7D H 0.4483 0.7961 0.3898 0.080 Uiso 0.497(2) 1 calc R U P A 2
C10D C 0.4367(7) 0.7451(5) 0.4366(6) 0.088(2) Uani 0.497(2) 1 d D U P A 2
C11D C 0.4016(4) 0.7607(5) 0.4233(5) 0.107(4) Uani 0.497(2) 1 d D U P A 2
H11D H 0.3816 0.7484 0.4350 0.161 Uiso 0.497(2) 1 calc R U P A 2
H11E H 0.4007 0.7863 0.4290 0.161 Uiso 0.497(2) 1 calc R U P A 2
H11F H 0.3999 0.7574 0.3973 0.161 Uiso 0.497(2) 1 calc R U P A 2
C12D C 0.4353(5) 0.7508(6) 0.4768(5) 0.118(4) Uani 0.497(2) 1 d D U P A 2
H12D H 0.4124 0.7418 0.4861 0.176 Uiso 0.497(2) 1 calc R U P A 2
H12E H 0.4551 0.7380 0.4882 0.176 Uiso 0.497(2) 1 calc R U P A 2
H12F H 0.4373 0.7765 0.4821 0.176 Uiso 0.497(2) 1 calc R U P A 2
C13D C 0.4336(5) 0.7049(4) 0.4316(6) 0.113(4) Uani 0.497(2) 1 d D U P A 2
H13D H 0.4104 0.6967 0.4408 0.169 Uiso 0.497(2) 1 calc R U P A 2
H13E H 0.4354 0.6991 0.4060 0.169 Uiso 0.497(2) 1 calc R U P A 2
H13F H 0.4529 0.6929 0.4446 0.169 Uiso 0.497(2) 1 calc R U P A 2

loop_
_atom_site_aniso_label
_atom_site_aniso_U_11
_atom_site_aniso_U_22
_atom_site_aniso_U_33
_atom_site_aniso_U_23
_atom_site_aniso_U_13
_atom_site_aniso_U_12
C1 0.075(4) 0.041(4) 0.045(5) -0.009(4) 0.000(4) 0.005(3)
C2 0.070(5) 0.047(4) 0.042(6) -0.004(3) -0.001(4) 0.005(4)
C3 0.101(7) 0.059(4) 0.094(17) 0.020(5) 0.018(6) -0.002(5)
N1 0.104(11) 0.081(5) 0.140(9) 0.046(5) 0.004(11) -0.009(7)
C4 0.065(4) 0.037(6) 0.036(5) -0.008(4) 0.006(3) -0.003(4)
C5 0.054(5) 0.037(5) 0.043(5) -0.011(3) 0.009(4) -0.002(4)
C6 0.053(5) 0.049(4) 0.051(5) -0.006(3) 0.006(4) -0.003(4)
C7 0.045(5) 0.069(5) 0.086(8) 0.006(5) 0.016(5) 0.000(5)
C8 0.066(4) 0.069(6) 0.081(7) 0.002(4) 0.022(4) -0.016(4)
C9 0.076(4) 0.049(9) 0.061(6) -0.009(5) 0.009(4) -0.012(4)
C10 0.070(4) 0.094(5) 0.100(5) 0.006(4) 0.039(4) -0.028(4)
C11 0.078(6) 0.122(9) 0.123(10) 0.013(7) 0.048(6) -0.029(6)
C12 0.096(8) 0.134(10) 0.123(7) 0.014(6) 0.046(6) -0.039(8)
C13 0.090(9) 0.109(8) 0.139(11) -0.009(6) 0.048(7) -0.041(6)
C14 0.045(4) 0.053(4) 0.055(5) 0.000(3) 0.011(4) 0.007(3)
C15 0.048(3) 0.058(7) 0.051(5) -0.007(3) 0.009(3) 0.010(4)
C16 0.050(3) 0.096(17) 0.108(12) 0.006(7) -0.005(4) -0.004(5)
N2 0.079(5) 0.191(18) 0.20(2) 0.078(11) -0.046(8) -0.055(7)
C17 0.052(5) 0.052(5) 0.045(4) -0.012(4) 0.000(4) 0.010(4)
C18 0.048(5) 0.060(6) 0.046(5) 0.004(4) -0.005(4) 0.016(4)
C19 0.060(4) 0.061(5) 0.054(6) 0.008(4) 0.000(4) 0.021(4)
C20 0.067(5) 0.061(6) 0.048(8) -0.002(5) -0.007(4) 0.021(4)
C21 0.067(5) 0.070(6) 0.053(5) 0.000(4) -0.007(4) 0.022(4)
C22 0.049(6) 0.076(8) 0.044(4) -0.009(4) -0.001(4) 0.020(5)
C23 0.081(4) 0.081(4) 0.070(4) -0.011(3) -0.024(3) 0.036(3)
C24 0.098(8) 0.088(6) 0.088(12) -0.006(7) -0.042(9) 0.028(5)
C25 0.083(12) 0.097(9) 0.074(8) -0.009(7) -0.034(7) 0.041(6)
C26 0.079(7) 0.079(12) 0.059(5) -0.014(7) -0.024(5) 0.035(7)
C27 0.067(4) 0.054(5) 0.048(5) -0.005(4) 0.005(3) 0.014(4)
C28 0.067(5) 0.063(5) 0.062(5) 0.006(4) 0.007(4) 0.017(5)
C29 0.089(13) 0.133(14) 0.081(8) 0.037(10) 0.002(8) 0.011(11)
N3 0.119(16) 0.163(12) 0.095(6) 0.070(6) -0.030(10) -0.035(11)
C30 0.071(5) 0.081(6) 0.047(6) 0.007(4) 0.008(4) 0.005(5)
C31 0.064(5) 0.096(7) 0.063(6) 0.025(5) 0.006(5) -0.002(5)
C32 0.063(6) 0.052(4) 0.049(4) -0.001(3) 0.007(5) -0.003(5)
C33 0.066(7) 0.069(5) 0.066(5) 0.013(3) 0.010(6) -0.007(6)
C34 0.072(7) 0.087(5) 0.067(5) 0.024(4) 0.017(5) 0.004(6)
C35 0.075(7) 0.097(6) 0.058(7) 0.023(5) 0.007(6) 0.004(6)
C36 0.084(10) 0.101(6) 0.079(7) 0.032(6) 0.008(6) -0.008(6)
C37 0.101(14) 0.108(8) 0.120(13) 0.043(7) 0.022(10) -0.006(9)
C38 0.107(11) 0.162(10) 0.105(13) 0.047(10) 0.001(7) -0.029(8)
C39 0.117(14) 0.127(9) 0.075(6) 0.035(6) 0.014(8) -0.029(10)
C40 0.053(4) 0.066(5) 0.053(5) -0.001(4) 0.017(4) 0.008(4)
C41 0.051(5) 0.055(6) 0.055(5) -0.006(3) 0.014(4) 0.002(4)
C42 0.059(7) 0.074(5) 0.047(11) -0.012(9) 0.009(8) 0.005(8)
N4 0.062(8) 0.119(9) 0.075(10) 0.008(8) 0.017(7) 0.004(8)
C43 0.052(4) 0.057(6) 0.055(6) -0.004(3) 0.016(4) 0.010(4)
C44 0.050(4) 0.056(6) 0.052(5) -0.008(3) 0.009(4) 0.007(4)
C45 0.036(4) 0.051(5) 0.043(5) -0.017(3) 0.012(3) 0.013(4)
C46 0.044(4) 0.076(9) 0.064(6) -0.016(5) 0.010(4) 0.019(4)
C47 0.046(3) 0.095(8) 0.075(7) -0.012(4) 0.018(3) 0.020(3)
C48 0.049(4) 0.079(7) 0.064(8) -0.011(5) 0.015(4) 0.011(4)
C49 0.041(4) 0.171(7) 0.116(6) 0.005(5) 0.023(4) 0.025(4)
C50 0.047(5) 0.199(18) 0.114(6) 0.010(8) 0.017(4) 0.021(13)
C51 0.035(6) 0.176(9) 0.139(13) 0.005(8) 0.035(8) 0.025(6)
C52 0.042(6) 0.179(10) 0.110(11) 0.016(8) 0.033(8) 0.046(8)
C53 0.061(5) 0.075(5) 0.065(5) 0.009(4) 0.004(4) 0.009(4)
C54 0.055(5) 0.062(5) 0.047(6) -0.004(3) -0.001(4) 0.007(4)
C55 0.057(5) 0.081(10) 0.101(15) 0.003(10) -0.006(7) 0.006(7)
N5 0.098(11) 0.133(13) 0.114(13) 0.030(7) 0.018(7) 0.058(11)
C56 0.059(5) 0.029(3) 0.033(3) -0.022(3) -0.005(4) 0.012(4)
C57 0.066(5) 0.038(4) 0.039(4) -0.006(3) -0.007(4) 0.016(4)
C58 0.069(5) 0.031(5) 0.032(4) -0.016(4) -0.004(4) 0.009(3)
C59 0.085(6) 0.036(7) 0.036(3) -0.009(4) -0.007(4) 0.010(5)
C60 0.077(6) 0.052(4) 0.048(4) 0.001(3) -0.011(4) 0.019(4)
C61 0.070(7) 0.042(4) 0.036(4) -0.013(3) -0.014(5) 0.025(5)
C62 0.108(5) 0.065(4) 0.053(5) 0.014(3) -0.025(4) 0.020(4)
C63 0.119(7) 0.087(10) 0.079(9) 0.017(6) -0.038(6) 0.013(6)
C64 0.131(8) 0.096(10) 0.065(7) 0.019(5) -0.023(6) 0.013(7)
C65 0.109(8) 0.077(6) 0.083(7) 0.006(5) -0.028(7) 0.027(6)
C1D 0.075(4) 0.041(4) 0.045(5) -0.009(4) 0.000(4) 0.005(3)
C2D 0.070(5) 0.047(4) 0.042(6) -0.004(3) -0.001(4) 0.005(4)
C3D 0.101(7) 0.059(4) 0.094(17) 0.020(5) 0.018(6) -0.002(5)
N1D 0.104(11) 0.081(5) 0.140(9) 0.046(5) 0.004(11) -0.009(7)
C58D 0.069(5) 0.031(5) 0.032(4) -0.016(4) -0.004(4) 0.009(3)
C57D 0.066(5) 0.038(4) 0.039(4) -0.006(3) -0.007(4) 0.016(4)
C56D 0.059(5) 0.029(3) 0.033(3) -0.022(3) -0.005(4) 0.012(4)
C61D 0.070(7) 0.042(4) 0.036(4) -0.013(3) -0.014(5) 0.025(5)
C60D 0.077(6) 0.052(4) 0.048(4) 0.001(3) -0.011(4) 0.019(4)
C59D 0.085(6) 0.036(7) 0.036(3) -0.009(4) -0.007(4) 0.010(5)
C62D 0.108(5) 0.065(4) 0.053(5) 0.014(3) -0.025(4) 0.020(4)
C63D 0.119(7) 0.087(10) 0.079(9) 0.017(6) -0.038(6) 0.013(6)
C64D 0.131(8) 0.096(10) 0.065(7) 0.019(5) -0.023(6) 0.013(7)
C65D 0.109(8) 0.077(6) 0.083(7) 0.006(5) -0.028(7) 0.027(6)
C53D 0.061(5) 0.075(5) 0.065(5) 0.009(4) 0.004(4) 0.009(4)
C54D 0.055(5) 0.062(5) 0.047(6) -0.004(3) -0.001(4) 0.007(4)
C55D 0.057(5) 0.081(10) 0.101(15) 0.003(10) -0.006(7) 0.006(7)
N5D 0.098(11) 0.133(13) 0.114(13) 0.030(7) 0.018(7) 0.058(11)
C45D 0.036(4) 0.051(5) 0.043(5) -0.017(3) 0.012(3) 0.013(4)
C44D 0.050(4) 0.056(6) 0.052(5) -0.008(3) 0.009(4) 0.007(4)
C43D 0.052(4) 0.057(6) 0.055(6) -0.004(3) 0.016(4) 0.010(4)
C48D 0.049(4) 0.079(7) 0.064(8) -0.011(5) 0.015(4) 0.011(4)
C47D 0.046(3) 0.095(8) 0.075(7) -0.012(4) 0.018(3) 0.020(3)
C46D 0.044(4) 0.076(9) 0.064(6) -0.016(5) 0.010(4) 0.019(4)
C49D 0.041(4) 0.171(7) 0.116(6) 0.005(5) 0.023(4) 0.025(4)
C50D 0.047(5) 0.199(18) 0.114(6) 0.010(8) 0.017(4) 0.021(13)
C51D 0.035(6) 0.176(9) 0.139(13) 0.005(8) 0.035(8) 0.025(6)
C52D 0.042(6) 0.179(10) 0.110(11) 0.016(8) 0.033(8) 0.046(8)
C40D 0.053(4) 0.066(5) 0.053(5) -0.001(4) 0.017(4) 0.008(4)
C41D 0.051(5) 0.055(6) 0.055(5) -0.006(3) 0.014(4) 0.002(4)
C42D 0.059(7) 0.074(5) 0.047(11) -0.012(9) 0.009(8) 0.005(8)
N4D 0.062(8) 0.119(9) 0.075(10) 0.008(8) 0.017(7) 0.004(8)
C32D 0.063(6) 0.052(4) 0.049(4) -0.001(3) 0.007(5) -0.003(5)
C31D 0.064(5) 0.096(7) 0.063(6) 0.025(5) 0.006(5) -0.002(5)
C30D 0.071(5) 0.081(6) 0.047(6) 0.007(4) 0.008(4) 0.005(5)
C35D 0.075(7) 0.097(6) 0.058(7) 0.023(5) 0.007(6) 0.004(6)
C34D 0.072(7) 0.087(5) 0.067(5) 0.024(4) 0.017(5) 0.004(6)
C33D 0.066(7) 0.069(5) 0.066(5) 0.013(3) 0.010(6) -0.007(6)
C36D 0.084(10) 0.101(6) 0.079(7) 0.032(6) 0.008(6) -0.008(6)
C37D 0.101(14) 0.108(8) 0.120(13) 0.043(7) 0.022(10) -0.006(9)
C38D 0.107(11) 0.162(10) 0.105(13) 0.047(10) 0.001(7) -0.029(8)
C39D 0.117(14) 0.127(9) 0.075(6) 0.035(6) 0.014(8) -0.029(10)
C27D 0.067(4) 0.054(5) 0.048(5) -0.005(4) 0.005(3) 0.014(4)
C28D 0.067(5) 0.063(5) 0.062(5) 0.006(4) 0.007(4) 0.017(5)
C29D 0.089(13) 0.133(14) 0.081(8) 0.037(10) 0.002(8) 0.011(11)
N3D 0.119(16) 0.163(12) 0.095(6) 0.070(6) -0.030(10) -0.035(11)
C19D 0.060(4) 0.061(5) 0.054(6) 0.008(4) 0.000(4) 0.021(4)
C18D 0.048(5) 0.060(6) 0.046(5) 0.004(4) -0.005(4) 0.016(4)
C17D 0.052(5) 0.052(5) 0.045(4) -0.012(4) 0.000(4) 0.010(4)
C22D 0.049(6) 0.076(8) 0.044(4) -0.009(4) -0.001(4) 0.020(5)
C21D 0.067(5) 0.070(6) 0.053(5) 0.000(4) -0.007(4) 0.022(4)
C20D 0.067(5) 0.061(6) 0.048(8) -0.002(5) -0.007(4) 0.021(4)
C23D 0.081(4) 0.081(4) 0.070(4) -0.011(3) -0.024(3) 0.036(3)
C24D 0.098(8) 0.088(6) 0.088(12) -0.006(7) -0.042(9) 0.028(5)
C25D 0.083(12) 0.097(9) 0.074(8) -0.009(7) -0.034(7) 0.041(6)
C26D 0.079(7) 0.079(12) 0.059(5) -0.014(7) -0.024(5) 0.035(7)
C14D 0.045(4) 0.053(4) 0.055(5) 0.000(3) 0.011(4) 0.007(3)
C15D 0.048(3) 0.058(7) 0.051(5) -0.007(3) 0.009(3) 0.010(4)
C16D 0.050(3) 0.096(17) 0.108(12) 0.006(7) -0.005(4) -0.004(5)
N2D 0.079(5) 0.191(18) 0.20(2) 0.078(11) -0.046(8) -0.055(7)
C6D 0.053(5) 0.049(4) 0.051(5) -0.006(3) 0.006(4) -0.003(4)
C5D 0.054(5) 0.037(5) 0.043(5) -0.011(3) 0.009(4) -0.002(4)
C4D 0.065(4) 0.037(6) 0.036(5) -0.008(4) 0.006(3) -0.003(4)
C9D 0.076(4) 0.049(9) 0.061(6) -0.009(5) 0.009(4) -0.012(4)
C8D 0.066(4) 0.069(6) 0.081(7) 0.002(4) 0.022(4) -0.016(4)
C7D 0.045(5) 0.069(5) 0.086(8) 0.006(5) 0.016(5) 0.000(5)
C10D 0.070(4) 0.094(5) 0.100(5) 0.006(4) 0.039(4) -0.028(4)
C11D 0.078(6) 0.122(9) 0.123(10) 0.013(7) 0.048(6) -0.029(6)
C12D 0.096(8) 0.134(10) 0.123(7) 0.014(6) 0.046(6) -0.039(8)
C13D 0.090(9) 0.109(8) 0.139(11) -0.009(6) 0.048(7) -0.041(6)

loop_
_atom_type_symbol
_atom_type_description
_atom_type_scat_dispersion_real
_atom_type_scat_dispersion_imag
_atom_type_scat_source
C C 0.0033 0.0016 'International Tables Vol C Tables 4.2.6.8 and 6.1.1.4'
H H 0.0000 0.0000 'International Tables Vol C Tables 4.2.6.8 and 6.1.1.4'
N N 0.0061 0.0033 'International Tables Vol C Tables 4.2.6.8 and 6.1.1.4'

loop_
_geom_angle_atom_site_label_1
_geom_angle_atom_site_label_2
_geom_angle_atom_site_label_3
_geom_angle
C2 C1 C4 132.7(12)
C1 C2 C3 128(2)
C1 C2 C58 122.9(13)
C3 C2 C58 106(2)
N1 C3 C2 161(4)
C5 C4 C9 120.0
C5 C4 C1 115.9(7)
C9 C4 C1 123.7(7)
C6 C5 C4 120.0
C5 C6 C7 120.0
C5 C6 C15 122.1(8)
C7 C6 C15 117.9(8)
C8 C7 C6 120.0
C9 C8 C7 120.0
C9 C8 C10 112.2(10)
C7 C8 C10 127.8(10)
C8 C9 C4 120.0
C11 C10 C13 110.6(17)
C11 C10 C12 106.9(17)
C13 C10 C12 106.9(17)
C11 C10 C8 101.2(15)
C13 C10 C8 105.1(16)
C12 C10 C8 125.6(17)
C15 C14 C17 134.5(11)
C14 C15 C16 130.0(17)
C14 C15 C6 124.2(12)
C16 C15 C6 105.8(16)
N2 C16 C15 160(3)
C18 C17 C22 120.0
C18 C17 C14 115.3(7)
C22 C17 C14 124.6(7)
C17 C18 C19 120.0
C18 C19 C20 120.0
C18 C19 C28 121.9(8)
C20 C19 C28 118.0(8)
C21 C20 C19 120.0
C20 C21 C22 120.0
C20 C21 C23 124.8(9)
C22 C21 C23 115.1(9)
C21 C22 C17 120.0
C26 C23 C24 105.0(16)
C26 C23 C25 109.3(17)
C24 C23 C25 110.8(18)
C26 C23 C21 119.0(19)
C24 C23 C21 105.1(16)
C25 C23 C21 107.5(18)
C28 C27 C30 132.3(12)
C27 C28 C29 131.3(19)
C27 C28 C19 125.6(13)
C29 C28 C19 103.1(17)
N3 C29 C28 162(4)
C31 C30 C35 120.0
C31 C30 C27 113.2(7)
C35 C30 C27 126.7(8)
C32 C31 C30 120.0
C31 C32 C33 120.0
C31 C32 C41 122.9(8)
C33 C32 C41 117.1(8)
C34 C33 C32 120.0
C33 C34 C35 120.0
C33 C34 C36 120.0(9)
C35 C34 C36 119.9(9)
C34 C35 C30 120.0
C37 C36 C39 113.0(16)
C37 C36 C38 104.1(15)
C39 C36 C38 103.5(14)
C37 C36 C34 118.2(17)
C39 C36 C34 107.9(16)
C38 C36 C34 109.0(13)
C41 C40 C43 134.5(12)
C40 C41 C42 128.7(16)
C40 C41 C32 127.4(12)
C42 C41 C32 103.8(14)
N4 C42 C41 165(4)
C44 C43 C48 120.0
C44 C43 C40 115.6(7)
C48 C43 C40 124.2(7)
C43 C44 C45 120.0
C44 C45 C46 120.0
C44 C45 C54 120.0(8)
C46 C45 C54 119.9(8)
C47 C46 C45 120.0
C46 C47 C48 120.0
C46 C47 C49 122.9(11)
C48 C47 C49 117.0(11)
C47 C48 C43 120.0
C47 C49 C51 112.0(19)
C47 C49 C50 103.7(19)
C51 C49 C50 107.2(19)
C47 C49 C52 110(2)
C51 C49 C52 110.7(18)
C50 C49 C52 112.7(19)
C54 C53 C56 131.3(12)
C53 C54 C55 126(2)
C53 C54 C45 123.7(12)
C55 C54 C45 107.2(17)
N5 C55 C54 158(4)
C57 C56 C61 120.0
C57 C56 C53 116.8(7)
C61 C56 C53 122.9(7)
C56 C57 C58 120.0
C59 C58 C57 120.0
C59 C58 C2 120.1(8)
C57 C58 C2 119.4(7)
C58 C59 C60 120.0
C61 C60 C59 120.0
C61 C60 C62 113.9(9)
C59 C60 C62 126.1(9)
C60 C61 C56 120.0
C65 C62 C63 108.9(16)
C65 C62 C64 112.5(17)
C63 C62 C64 108.6(16)
C65 C62 C60 111.6(16)
C63 C62 C60 113.6(16)
C64 C62 C60 101.5(14)
C2D C1D C58D 132.0(11)
C1D C2D C3D 130(2)
C1D C2D C4D 126.6(12)
C3D C2D C4D 104(2)
N1D C3D C2D 162(4)
C57D C58D C59D 120.0
C57D C58D C1D 114.5(7)
C59D C58D C1D 125.3(7)
C56D C57D C58D 120.0
C57D C56D C61D 120.0
C57D C56D C54D 119.8(8)
C61D C56D C54D 120.1(8)
C60D C61D C56D 120.0
C59D C60D C61D 120.0
C59D C60D C62D 115.1(9)
C61D C60D C62D 124.9(9)
C60D C59D C58D 120.0
C63D C62D C65D 109.9(16)
C63D C62D C64D 114.1(17)
C65D C62D C64D 111.0(15)
C63D C62D C60D 100.0(14)
C65D C62D C60D 108.9(16)
C64D C62D C60D 112.4(16)
C54D C53D C45D 133.0(12)
C53D C54D C55D 126.5(19)
C53D C54D C56D 123.6(12)
C55D C54D C56D 109.9(18)
N5D C55D C54D 161(4)
C44D C45D C46D 120.0
C44D C45D C53D 117.0(7)
C46D C45D C53D 122.9(7)
C43D C44D C45D 120.0
C41D C43D C48D 117.5(8)
C41D C43D C44D 122.2(8)
C48D C43D C44D 120.0
C47D C48D C43D 120.0
C48D C47D C46D 120.0
C48D C47D C49D 126.5(10)
C46D C47D C49D 113.5(9)
C47D C46D C45D 120.0
C51D C49D C50D 109.1(19)
C51D C49D C52D 111.3(18)
C50D C49D C52D 113.0(19)
C51D C49D C47D 101.8(17)
C50D C49D C47D 114(2)
C52D C49D C47D 107(2)
C41D C40D C32D 135.5(12)
C40D C41D C43D 124.7(13)
C40D C41D C42D 127.5(17)
C43D C41D C42D 107.4(14)
N4D C42D C41D 168(3)
C31D C32D C33D 120.0
C31D C32D C40D 116.2(7)
C33D C32D C40D 123.7(7)
C30D C31D C32D 120.0
C35D C30D C31D 120.0
C35D C30D C28D 121.9(9)
C31D C30D C28D 118.0(9)
C30D C35D C34D 120.0
C35D C34D C33D 120.0
C35D C34D C36D 113.9(9)
C33D C34D C36D 125.8(9)
C34D C33D C32D 120.0
C39D C36D C34D 108.4(16)
C39D C36D C37D 103.6(15)
C34D C36D C37D 110.8(17)
C39D C36D C38D 108.7(15)
C34D C36D C38D 114.9(15)
C37D C36D C38D 109.7(16)
C28D C27D C19D 131.8(12)
C27D C28D C29D 129.2(19)
C27D C28D C30D 126.5(13)
C29D C28D C30D 104.3(17)
N3D C29D C28D 154(4)
C18D C19D C20D 120.0
C18D C19D C27D 114.0(7)
C20D C19D C27D 126.0(7)
C17D C18D C19D 120.0
C18D C17D C22D 120.0
C18D C17D C15D 120.6(8)
C22D C17D C15D 119.1(8)
C21D C22D C17D 120.0
C22D C21D C20D 120.0
C22D C21D C23D 124.9(10)
C20D C21D C23D 115.1(10)
C21D C20D C19D 120.0
C26D C23D C24D 105.9(17)
C26D C23D C21D 107.3(17)
C24D C23D C21D 118.7(19)
C26D C23D C25D 110.5(18)
C24D C23D C25D 109.4(17)
C21D C23D C25D 104.8(19)
C15D C14D C6D 132.7(12)
C14D C15D C16D 128.7(18)
C14D C15D C17D 126.7(13)
C16D C15D C17D 103.3(16)
N2D C16D C15D 160(3)
C5D C6D C7D 120.0
C5D C6D C14D 114.0(7)
C7D C6D C14D 126.0(7)
C4D C5D C6D 120.0
C5D C4D C9D 120.0
C5D C4D C2D 117.7(8)
C9D C4D C2D 122.3(8)
C8D C9D C4D 120.0
C7D C8D C9D 120.0
C7D C8D C10D 117.6(10)
C9D C8D C10D 122.4(10)
C8D C7D C6D 120.0
C8D C10D C13D 111.8(17)
C8D C10D C11D 120.6(17)
C13D C10D C11D 105.8(18)
C8D C10D C12D 108.6(17)
C13D C10D C12D 105.1(17)
C11D C10D C12D 103.8(18)

loop_
_geom_bond_atom_site_label_1
_geom_bond_atom_site_label_2
_geom_bond_distance
C1 C2 1.329(14)
C1 C4 1.485(11)
C2 C3 1.393(15)
C2 C58 1.514(17)
C3 N1 1.217(19)
C4 C5 1.3900
C4 C9 1.3900
C5 C6 1.3900
C6 C7 1.3900
C6 C15 1.449(16)
C7 C8 1.3900
C8 C9 1.3900
C8 C10 1.57(3)
C10 C11 1.499(17)
C10 C13 1.500(17)
C10 C12 1.505(18)
C14 C15 1.364(14)
C14 C17 1.475(11)
C15 C16 1.393(14)
C16 N2 1.227(18)
C17 C18 1.3900
C17 C22 1.3900
C18 C19 1.3900
C19 C20 1.3900
C19 C28 1.412(17)
C20 C21 1.3900
C21 C22 1.3900
C21 C23 1.60(3)
C23 C26 1.502(17)
C23 C24 1.527(17)
C23 C25 1.539(17)
C27 C28 1.347(14)
C27 C30 1.470(11)
C28 C29 1.396(15)
C29 N3 1.205(17)
C30 C31 1.3900
C30 C35 1.3900
C31 C32 1.3900
C32 C33 1.3900
C32 C41 1.432(15)
C33 C34 1.3900
C34 C35 1.3900
C34 C36 1.58(2)
C36 C37 1.484(16)
C36 C39 1.484(16)
C36 C38 1.547(17)
C40 C41 1.342(14)
C40 C43 1.465(11)
C41 C42 1.410(15)
C42 N4 1.173(14)
C43 C44 1.3900
C43 C48 1.3900
C44 C45 1.3900
C45 C46 1.3900
C45 C54 1.543(16)
C46 C47 1.3900
C47 C48 1.3900
C47 C49 1.50(4)
C49 C51 1.543(18)
C49 C50 1.552(18)
C49 C52 1.559(18)
C53 C54 1.343(15)
C53 C56 1.479(12)
C54 C55 1.407(16)
C55 N5 1.220(18)
C56 C57 1.3900
C56 C61 1.3900
C57 C58 1.3900
C58 C59 1.3900
C59 C60 1.3900
C60 C61 1.3900
C60 C62 1.56(3)
C62 C65 1.491(17)
C62 C63 1.499(17)
C62 C64 1.507(17)
C1D C2D 1.345(15)
C1D C58D 1.447(11)
C2D C3D 1.399(14)
C2D C4D 1.546(17)
C3D N1D 1.226(19)
C58D C57D 1.3900
C58D C59D 1.3900
C57D C56D 1.3900
C56D C61D 1.3900
C56D C54D 1.518(17)
C61D C60D 1.3900
C60D C59D 1.3900
C60D C62D 1.68(3)
C62D C63D 1.501(17)
C62D C65D 1.504(17)
C62D C64D 1.532(17)
C53D C54D 1.324(15)
C53D C45D 1.483(12)
C54D C55D 1.392(16)
C55D N5D 1.223(18)
C45D C44D 1.3900
C45D C46D 1.3900
C44D C43D 1.3900
C43D C41D 1.364(16)
C43D C48D 1.3900
C48D C47D 1.3900
C47D C46D 1.3900
C47D C49D 1.64(4)
C49D C51D 1.549(18)
C49D C50D 1.550(18)
C49D C52D 1.562(18)
C40D C41D 1.350(14)
C40D C32D 1.497(12)
C41D C42D 1.430(15)
C42D N4D 1.179(13)
C32D C31D 1.3900
C32D C33D 1.3900
C31D C30D 1.3900
C30D C35D 1.3900
C30D C28D 1.479(17)
C35D C34D 1.3900
C34D C33D 1.3900
C34D C36D 1.48(2)
C36D C39D 1.479(17)
C36D C37D 1.490(16)
C36D C38D 1.500(17)
C27D C28D 1.348(14)
C27D C19D 1.471(12)
C28D C29D 1.401(16)
C29D N3D 1.195(19)
C19D C18D 1.3900
C19D C20D 1.3900
C18D C17D 1.3900
C17D C22D 1.3900
C17D C15D 1.480(16)
C22D C21D 1.3900
C21D C20D 1.3900
C21D C23D 1.54(3)
C23D C26D 1.504(17)
C23D C24D 1.514(17)
C23D C25D 1.543(17)
C14D C15D 1.340(14)
C14D C6D 1.455(11)
C15D C16D 1.386(14)
C16D N2D 1.213(19)
C6D C5D 1.3900
C6D C7D 1.3900
C5D C4D 1.3900
C4D C9D 1.3900
C9D C8D 1.3900
C8D C7D 1.3900
C8D C10D 1.48(3)
C10D C13D 1.501(18)
C10D C11D 1.502(18)
C10D C12D 1.503(18)

loop_
_geom_torsion_atom_site_label_1
_geom_torsion_atom_site_label_2
_geom_torsion_atom_site_label_3
_geom_torsion_atom_site_label_4
_geom_torsion
C4 C1 C2 C3 25(7)
C4 C1 C2 C58 -178.5(13)
C1 C2 C3 N1 1(39)
C58 C2 C3 N1 -159(34)
C2 C1 C4 C5 -173.7(17)
C2 C1 C4 C9 0(2)
C9 C4 C5 C6 0.0
C1 C4 C5 C6 173.6(9)
C4 C5 C6 C7 0.0
C4 C5 C6 C15 178.4(14)
C5 C6 C7 C8 0.0
C15 C6 C7 C8 -178.5(14)
C6 C7 C8 C9 0.0
C6 C7 C8 C10 -178.4(18)
C7 C8 C9 C4 0.0
C10 C8 C9 C4 178.6(16)
C5 C4 C9 C8 0.0
C1 C4 C9 C8 -173.1(10)
C9 C8 C10 C11 126.9(13)
C7 C8 C10 C11 -54.5(18)
C9 C8 C10 C13 -117.9(14)
C7 C8 C10 C13 60.6(19)
C9 C8 C10 C12 6(2)
C7 C8 C10 C12 -175.0(14)
C17 C14 C15 C16 -3(6)
C17 C14 C15 C6 177.8(14)
C5 C6 C15 C14 -17(3)
C7 C6 C15 C14 161.5(16)
C5 C6 C15 C16 164(4)
C7 C6 C15 C16 -18(4)
C14 C15 C16 N2 2(29)
C6 C15 C16 N2 -179(100)
C15 C14 C17 C18 -153.8(16)
C15 C14 C17 C22 23(2)
C22 C17 C18 C19 0.0
C14 C17 C18 C19 176.6(9)
C17 C18 C19 C20 0.0
C17 C18 C19 C28 178.0(15)
C18 C19 C20 C21 0.0
C28 C19 C20 C21 -178.1(14)
C19 C20 C21 C22 0.0
C19 C20 C21 C23 -177.5(15)
C20 C21 C22 C17 0.0
C23 C21 C22 C17 177.8(14)
C18 C17 C22 C21 0.0
C14 C17 C22 C21 -176.2(10)
C20 C21 C23 C26 -136.2(13)
C22 C21 C23 C26 46.2(19)
C20 C21 C23 C24 -19.1(18)
C22 C21 C23 C24 163.3(10)
C20 C21 C23 C25 99.0(15)
C22 C21 C23 C25 -78.6(15)
C30 C27 C28 C29 -5(4)
C30 C27 C28 C19 175.7(16)
C18 C19 C28 C27 -14(3)
C20 C19 C28 C27 164.0(17)
C18 C19 C28 C29 166(2)
C20 C19 C28 C29 -16(3)
C27 C28 C29 N3 133(12)
C19 C28 C29 N3 -48(14)
C28 C27 C30 C31 -160.2(17)
C28 C27 C30 C35 23(2)
C35 C30 C31 C32 0.0
C27 C30 C31 C32 -177.0(11)
C30 C31 C32 C33 0.0
C30 C31 C32 C41 179.9(14)
C31 C32 C33 C34 0.0
C41 C32 C33 C34 -179.9(13)
C32 C33 C34 C35 0.0
C32 C33 C34 C36 175.6(18)
C33 C34 C35 C30 0.0
C36 C34 C35 C30 -175.6(18)
C31 C30 C35 C34 0.0
C27 C30 C35 C34 176.5(13)
C33 C34 C36 C37 -135.9(14)
C35 C34 C36 C37 40(2)
C33 C34 C36 C39 94.3(15)
C35 C34 C36 C39 -90.1(16)
C33 C34 C36 C38 -17.4(19)
C35 C34 C36 C38 158.2(13)
C43 C40 C41 C42 -4(4)
C43 C40 C41 C32 170.8(15)
C31 C32 C41 C40 -15(3)
C33 C32 C41 C40 164.8(16)
C31 C32 C41 C42 161(2)
C33 C32 C41 C42 -19(2)
C40 C41 C42 N4 -140(10)
C32 C41 C42 N4 44(12)
C41 C40 C43 C44 -157.5(16)
C41 C40 C43 C48 28(2)
C48 C43 C44 C45 0.0
C40 C43 C44 C45 -175.0(10)
C43 C44 C45 C46 0.0
C43 C44 C45 C54 176.9(14)
C44 C45 C46 C47 0.0
C54 C45 C46 C47 -177.0(14)
C45 C46 C47 C48 0.0
C45 C46 C47 C49 -175.5(17)
C46 C47 C48 C43 0.0
C49 C47 C48 C43 175.7(16)
C44 C43 C48 C47 0.0
C40 C43 C48 C47 174.6(11)
C46 C47 C49 C51 -144.9(14)
C48 C47 C49 C51 39.5(19)
C46 C47 C49 C50 -30(2)
C48 C47 C49 C50 154.7(13)
C46 C47 C49 C52 91.3(18)
C48 C47 C49 C52 -84.3(16)
C56 C53 C54 C55 19(4)
C56 C53 C54 C45 177.3(15)
C44 C45 C54 C53 -12(3)
C46 C45 C54 C53 164.8(18)
C44 C45 C54 C55 149(2)
C46 C45 C54 C55 -34(3)
C53 C54 C55 N5 -67(11)
C45 C54 C55 N5 132(9)
C54 C53 C56 C57 -158.0(19)
C54 C53 C56 C61 15(2)
C61 C56 C57 C58 0.0
C53 C56 C57 C58 173.5(9)
C56 C57 C58 C59 0.0
C56 C57 C58 C2 172.5(13)
C1 C2 C58 C59 177.7(15)
C3 C2 C58 C59 -21(6)
C1 C2 C58 C57 5(3)
C3 C2 C58 C57 167(5)
C57 C58 C59 C60 0.0
C2 C58 C59 C60 -172.4(13)
C58 C59 C60 C61 0.0
C58 C59 C60 C62 -179.8(15)
C59 C60 C61 C56 0.0
C62 C60 C61 C56 179.8(13)
C57 C56 C61 C60 0.0
C53 C56 C61 C60 -173.1(10)
C61 C60 C62 C65 -73.7(15)
C59 C60 C62 C65 106.0(14)
C61 C60 C62 C63 49.8(16)
C59 C60 C62 C63 -130.4(13)
C61 C60 C62 C64 166.3(10)
C59 C60 C62 C64 -14.0(17)
C58D C1D C2D C3D -2(8)
C58D C1D C2D C4D 177.2(14)
C1D C2D C3D N1D 4(41)
C4D C2D C3D N1D -175(36)
C2D C1D C58D C57D 158.5(17)
C2D C1D C58D C59D -17(2)
C59D C58D C57D C56D 0.0
C1D C58D C57D C56D -175.7(9)
C58D C57D C56D C61D 0.0
C58D C57D C56D C54D 178.4(14)
C57D C56D C61D C60D 0.0
C54D C56D C61D C60D -178.4(14)
C56D C61D C60D C59D 0.0
C56D C61D C60D C62D 178.0(14)
C61D C60D C59D C58D 0.0
C62D C60D C59D C58D -178.2(13)
C57D C58D C59D C60D 0.0
C1D C58D C59D C60D 175.2(10)
C59D C60D C62D C63D -167.4(10)
C61D C60D C62D C63D 14.5(16)
C59D C60D C62D C65D 77.4(14)
C61D C60D C62D C65D -100.7(14)
C59D C60D C62D C64D -46.0(16)
C61D C60D C62D C64D 135.9(12)
C45D C53D C54D C55D -2(4)
C45D C53D C54D C56D 178.9(15)
C57D C56D C54D C53D 12(3)
C61D C56D C54D C53D -169.3(18)
C57D C56D C54D C55D -167(2)
C61D C56D C54D C55D 12(3)
C53D C54D C55D N5D -69(12)
C56D C54D C55D N5D 110(10)
C54D C53D C45D C44D 166(2)
C54D C53D C45D C46D -11(2)
C46D C45D C44D C43D 0.0
C53D C45D C44D C43D -177.6(10)
C45D C44D C43D C41D 173.4(13)
C45D C44D C43D C48D 0.0
C41D C43D C48D C47D -173.7(13)
C44D C43D C48D C47D 0.0
C43D C48D C47D C46D 0.0
C43D C48D C47D C49D 178.4(17)
C48D C47D C46D C45D 0.0
C49D C47D C46D C45D -178.6(15)
C44D C45D C46D C47D 0.0
C53D C45D C46D C47D 177.5(11)
C48D C47D C49D C51D 9.6(19)
C46D C47D C49D C51D -171.9(12)
C48D C47D C49D C50D 127.0(15)
C46D C47D C49D C50D -54.5(19)
C48D C47D C49D C52D -107.3(14)
C46D C47D C49D C52D 71.2(16)
C32D C40D C41D C43D 179.7(15)
C32D C40D C41D C42D 8(4)
C48D C43D C41D C40D -170.7(15)
C44D C43D C41D C40D 16(3)
C48D C43D C41D C42D 2(3)
C44D C43D C41D C42D -171(2)
C40D C41D C42D N4D -178(100)
C43D C41D C42D N4D 9(21)
C41D C40D C32D C31D 164.0(17)
C41D C40D C32D C33D -18(2)
C33D C32D C31D C30D 0.0
C40D C32D C31D C30D 177.6(11)
C32D C31D C30D C35D 0.0
C32D C31D C30D C28D 176.4(15)
C31D C30D C35D C34D 0.0
C28D C30D C35D C34D -176.3(16)
C30D C35D C34D C33D 0.0
C30D C35D C34D C36D 174.6(18)
C35D C34D C33D C32D 0.0
C36D C34D C33D C32D -174(2)
C31D C32D C33D C34D 0.0
C40D C32D C33D C34D -177.4(12)
C35D C34D C36D C39D -69.9(17)
C33D C34D C36D C39D 104.2(16)
C35D C34D C36D C37D 43.1(18)
C33D C34D C36D C37D -142.7(14)
C35D C34D C36D C38D 168.2(14)
C33D C34D C36D C38D -18(2)
C19D C27D C28D C29D 1(4)
C19D C27D C28D C30D 178.7(16)
C35D C30D C28D C27D -156.6(17)
C31D C30D C28D C27D 27(3)
C35D C30D C28D C29D 21(3)
C31D C30D C28D C29D -155(2)
C27D C28D C29D N3D 131(8)
C30D C28D C29D N3D -47(10)
C28D C27D C19D C18D 149.1(17)
C28D C27D C19D C20D -29(2)
C20D C19D C18D C17D 0.0
C27D C19D C18D C17D -178.1(10)
C19D C18D C17D C22D 0.0
C19D C18D C17D C15D -174.2(13)
C18D C17D C22D C21D 0.0
C15D C17D C22D C21D 174.3(13)
C17D C22D C21D C20D 0.0
C17D C22D C21D C23D 179.2(16)
C22D C21D C20D C19D 0.0
C23D C21D C20D C19D -179.3(14)
C18D C19D C20D C21D 0.0
C27D C19D C20D C21D 177.9(11)
C22D C21D C23D C26D 23.4(19)
C20D C21D C23D C26D -157.3(11)
C22D C21D C23D C24D 143.3(13)
C20D C21D C23D C24D -37.4(19)
C22D C21D C23D C25D -94.1(15)
C20D C21D C23D C25D 85.1(15)
C6D C14D C15D C16D -14(6)
C6D C14D C15D C17D -178.9(15)
C18D C17D C15D C14D 3(3)
C22D C17D C15D C14D -171.4(16)
C18D C17D C15D C16D -165(4)
C22D C17D C15D C16D 21(4)
C14D C15D C16D N2D 18(29)
C17D C15D C16D N2D -174(25)
C15D C14D C6D C5D 169.3(16)
C15D C14D C6D C7D -9(2)
C7D C6D C5D C4D 0.0
C14D C6D C5D C4D -178.4(10)
C6D C5D C4D C9D 0.0
C6D C5D C4D C2D -179.7(13)
C1D C2D C4D C5D 19(3)
C3D C2D C4D C5D -162(5)
C1D C2D C4D C9D -160.8(17)
C3D C2D C4D C9D 18(6)
C5D C4D C9D C8D 0.0
C2D C4D C9D C8D 179.7(14)
C4D C9D C8D C7D 0.0
C4D C9D C8D C10D 178.8(18)
C9D C8D C7D C6D 0.0
C10D C8D C7D C6D -178.9(17)
C5D C6D C7D C8D 0.0
C14D C6D C7D C8D 178.2(11)
C7D C8D C10D C13D 124.6(15)
C9D C8D C10D C13D -54(2)
C7D C8D C10D C11D -1(2)
C9D C8D C10D C11D -179.4(14)
C7D C8D C10D C12D -119.9(15)
C9D C8D C10D C12D 61.3(19)
